data_1507591
loop_
_publ_author_name
'Aizpurua, Jesus M.'
'Sagartzazu-Aizpurua, Maialen'
'Monasterio, Zaira'
'Azcune, Itxaso'
'Mendicute, Claudio'
'Miranda, Jose I.'
'Garc\'ia-Lecina, Eva'
'Altube, Ainhoa'
'Fratila, Raluca M.'

_publ_section_title
;
 Introducing Axial Chirality into Mesoionic 4,4'-Bis(1,2,3-triazole)
 Dicarbenes.
;
_journal_issue 7
_journal_name_full 'Organic letters'
_journal_page_first 1866
_journal_page_last 1868
_journal_paper_doi 10.1021/ol3004657
_journal_volume 14
_journal_year 2012
_chemical_absolute_configuration ad
_chemical_compound_source 'synthesis as described'
_chemical_formula_moiety 'C37 H46 Cl2 N6 Rh2'
_chemical_formula_sum 'C37 H46 Cl2 N6 Rh2'
_chemical_formula_weight 851.52
_chemical_name_systematic
;
 ?
;
_space_group_IT_number 19
_symmetry_cell_setting orthorhombic
_symmetry_Int_Tables_number 19
_symmetry_space_group_name_Hall 'P 2ac 2ab'
_symmetry_space_group_name_H-M 'P 21 21 21'
_atom_sites_solution_hydrogens difmap
_atom_sites_solution_primary direct
_atom_sites_solution_secondary difmap
_audit_creation_date 2011-10-28T17:06:03-00:00
_audit_creation_method 'WinGX routine CIF_UPDATE'
_cell_angle_alpha 90
_cell_angle_beta 90
_cell_angle_gamma 90
_cell_formula_units_Z 8
_cell_length_a 11.58880(10)
_cell_length_b 20.8645(2)
_cell_length_c 29.5473(3)
_cell_measurement_reflns_used 21003
_cell_measurement_temperature 100(2)
_cell_measurement_theta_max 76.2591
_cell_measurement_theta_min 2.5904
_cell_measurement_wavelength 1.54184
_cell_volume 7144.38(12)
_computing_cell_refinement 'CrysAlis Pro (Oxford Diffraction Ltd., 2011)'
_computing_data_collection 'CrysAlis Pro (Oxford Diffraction Ltd., 2011)'
_computing_data_reduction 'CrysAlis Pro (Oxford Diffraction Ltd., 2011)'
_computing_molecular_graphics 'Diamond v.3.2f (Crystal Impact GbR, 2008)'
_computing_publication_material 'WinGX publication routines (Farrugia, 1999)'
_computing_structure_refinement 'SHELXL-97 (Sheldrick, 2008)'
_computing_structure_solution 'SIR92 (Altomare et al, 1993)'
_diffrn_ambient_temperature 100(1)
_diffrn_detector 'CCD plate'
_diffrn_detector_area_resol_mean 10.4023
_diffrn_detector_type Atlas
_diffrn_measured_fraction_theta_full 0.998
_diffrn_measured_fraction_theta_max 0.998
_diffrn_measurement_details
;
  1 omega -110.00  -16.00   1.0000    1.5000
omega____ theta____ kappa____ phi______ frames
    -      -40.6693  -38.0000  120.0000 94

  2 omega   22.00   86.00   1.0000    1.5000
omega____ theta____ kappa____ phi______ frames
    -       40.6693 -108.0000  110.0000 64

  3 omega    3.00   65.00   1.0000    1.5000
omega____ theta____ kappa____ phi______ frames
    -       40.6693  -38.0000  -60.0000 62

  4 omega   42.00  116.00   1.0000    3.0000
omega____ theta____ kappa____ phi______ frames
    -      113.0000 -123.0000   70.0000 74

  5 omega  120.00  158.00   1.0000    3.0000
omega____ theta____ kappa____ phi______ frames
    -      113.0000   45.0000 -180.0000 38

  6 omega   39.00   77.00   1.0000    3.0000
omega____ theta____ kappa____ phi______ frames
    -      113.0000  -45.0000  -60.0000 38

  7 omega   48.00   73.00   1.0000    3.0000
omega____ theta____ kappa____ phi______ frames
    -      113.0000  -45.0000  120.0000 25

  8 omega   42.00   71.00   1.0000    3.0000
omega____ theta____ kappa____ phi______ frames
    -      113.0000  -45.0000 -180.0000 29

  9 omega   42.00   68.00   1.0000    3.0000
omega____ theta____ kappa____ phi______ frames
    -      113.0000  -45.0000  -90.0000 26

 10 omega   47.00   75.00   1.0000    3.0000
omega____ theta____ kappa____ phi______ frames
    -      113.0000  -45.0000    0.0000 28

 11 omega   35.00  114.00   1.0000    3.0000
omega____ theta____ kappa____ phi______ frames
    -      113.0000 -108.0000  110.0000 79

 12 omega   36.00  149.00   1.0000    3.0000
omega____ theta____ kappa____ phi______ frames
    -      113.0000  -15.0000 -180.0000 113

 13 omega -117.00  -14.00   1.0000    1.5000
omega____ theta____ kappa____ phi______ frames
    -      -40.6693  -38.0000 -120.0000 103

 14 omega -119.00   -7.00   1.0000    1.5000
omega____ theta____ kappa____ phi______ frames
    -      -40.6693  -77.0000   30.0000 112

 15 omega  -35.00   67.00   1.0000    1.5000
omega____ theta____ kappa____ phi______ frames
    -       40.6693  -38.0000 -150.0000 102

 16 omega   85.00  115.00   1.0000    3.0000
omega____ theta____ kappa____ phi______ frames
    -      113.0000   45.0000 -120.0000 30

 17 omega   79.00  158.00   1.0000    3.0000
omega____ theta____ kappa____ phi______ frames
    -      113.0000   77.0000    0.0000 79

 18 omega   85.00  158.00   1.0000    3.0000
omega____ theta____ kappa____ phi______ frames
    -      113.0000   45.0000  -60.0000 73

;
_diffrn_measurement_device '\k-geometry diffractometer'
_diffrn_measurement_device_type 'Agilent SuperNova'
_diffrn_measurement_method '\w scans'
_diffrn_orient_matrix_UB_11 0.1205573
_diffrn_orient_matrix_UB_12 0.0184129
_diffrn_orient_matrix_UB_13 0.017758
_diffrn_orient_matrix_UB_21 0.0466797
_diffrn_orient_matrix_UB_22 -0.0001011
_diffrn_orient_matrix_UB_23 -0.0487908
_diffrn_orient_matrix_UB_31 -0.0312118
_diffrn_orient_matrix_UB_32 0.0714887
_diffrn_orient_matrix_UB_33 -0.0046131
_diffrn_radiation_monochromator 'Multilayer optics'
_diffrn_radiation_probe x-ray
_diffrn_radiation_source 'Nova (Cu) X-ray micro-source'
_diffrn_radiation_type CuK\a
_diffrn_radiation_wavelength 1.54184
_diffrn_reflns_av_R_equivalents 0.043
_diffrn_reflns_av_unetI/netI 0.0419
_diffrn_reflns_limit_h_max 14
_diffrn_reflns_limit_h_min -14
_diffrn_reflns_limit_k_max 26
_diffrn_reflns_limit_k_min -23
_diffrn_reflns_limit_l_max 36
_diffrn_reflns_limit_l_min -36
_diffrn_reflns_number 45967
_diffrn_reflns_theta_full 74.99
_diffrn_reflns_theta_max 74.99
_diffrn_reflns_theta_min 2.59
_diffrn_source_current 0.8
_diffrn_source_power 0.04
_diffrn_source_voltage 50
_exptl_absorpt_coefficient_mu 9.123
_exptl_absorpt_correction_T_max 0.525
_exptl_absorpt_correction_T_min 0.295
_exptl_absorpt_correction_type gaussian
_exptl_absorpt_process_details
;
        CrysAlisPro, Agilent Technologies,
        Version 1.171.34.49 (release 20-01-2011 CrysAlis171 .NET)
        (compiled Jan 20 2011,15:58:25)
Numerical absorption correction based on gaussian integration over
                        a multifaceted crystal model
;
_exptl_crystal_colour Yellow
_exptl_crystal_density_diffrn 1.583
_exptl_crystal_density_method 'not measured'
_exptl_crystal_description 'Cut fragment'
_exptl_crystal_F_000 3472
_exptl_crystal_size_max 0.25
_exptl_crystal_size_mid 0.21
_exptl_crystal_size_min 0.15
_refine_diff_density_max 1.028
_refine_diff_density_min -1.089
_refine_diff_density_rms 0.236
_refine_ls_abs_structure_details
;
The Friedel pair coverage of the experiment is almost complete (98%).
Analysis of the absolute structure using likelihood methods
(Hooft, Straver & Spek, 2008) was performed using PLATON (Spek, 2011).
 The results indicated that the absolute structure had been correctly
 assigned. The method calculated that the probability that the structure 
is inverted is smaller than 10-99. The absolute structure parameter y 
(Hooft, Straver & Spek, 2008) was calculated using PLATON (Spek,
2010). The resulting value was y=-0.028(5), which together with Flack parameter 
value, indicate that the absolute structure has surely been determined 
correctly.

Flack, H. D. (1983), Acta Cryst. A39, 876-881
Flack & G. Bernardinelli, Acta Cryst. 1999, A55, 908-915; 
H. D. Flack & G. Bernardinelli, J. Appl. Cryst. 2000, 33, 1143-1148.

R. W. W. Hooft, L. H. Straver & A. L. Spek, J. Appl. Cryst. 2008, 41, 96-103
A. L. Spek (2010) PLATON, Utrecht, The Netherlands; 
A. L. Spek, J. Appl. Cryst. 2003, 36, 7-13
A. L. Thompson & D. J. Watkin, Tetrahedron: Asymmetry 2009, 20, 712--717

;
_refine_ls_abs_structure_Flack -0.035(7)
_refine_ls_extinction_coef 0.000031(4)
_refine_ls_extinction_expression Fc^*^=kFc[1+0.001xFc^2^\l^3^/sin(2\q)]^-1/4^
_refine_ls_extinction_method SHELXL
_refine_ls_goodness_of_fit_ref 1.033
_refine_ls_hydrogen_treatment constr
_refine_ls_matrix_type full
_refine_ls_number_parameters 876
_refine_ls_number_reflns 14537
_refine_ls_number_restraints 24
_refine_ls_restrained_S_all 1.034
_refine_ls_R_factor_all 0.0425
_refine_ls_R_factor_gt 0.0379
_refine_ls_shift/su_max 0.001
_refine_ls_shift/su_mean 0
_refine_ls_structure_factor_coef Fsqd
_refine_ls_weighting_details 'calc w=1/[\s^2^(Fo^2^)+(0.0179P)^2^+17.3070P] where P=(Fo^2^+2Fc^2^)/3'
_refine_ls_weighting_scheme calc
_refine_ls_wR_factor_gt 0.0797
_refine_ls_wR_factor_ref 0.0828
_reflns_number_gt 13502
_reflns_number_total 14537
_reflns_threshold_expression >2\s(I)
_cod_data_source_file ol3004657_si_001.cif
_cod_data_source_block 3b
_cod_database_code 1507591

loop_
_symmetry_equiv_pos_as_xyz
'x, y, z'
'-x+1/2, -y, z+1/2'
'x+1/2, -y+1/2, -z'
'-x, y+1/2, -z+1/2'

loop_
_atom_site_label
_atom_site_type_symbol
_atom_site_fract_x
_atom_site_fract_y
_atom_site_fract_z
_atom_site_U_iso_or_equiv
_atom_site_adp_type
_atom_site_occupancy
_atom_site_symmetry_multiplicity
_atom_site_calc_flag
_atom_site_refinement_flags
_atom_site_disorder_assembly
_atom_site_disorder_group
Rh1 Rh 0.67435(3) 0.370002(17) 0.266407(12) 0.02996(8) Uani 1 1 d . . .
Rh2 Rh 1.08615(4) 0.203229(18) 0.303847(12) 0.03292(9) Uani 1 1 d . . .
Cl1 Cl 0.57641(19) 0.43638(8) 0.31926(5) 0.0644(5) Uani 1 1 d . . .
Cl2 Cl 1.2132(2) 0.22069(7) 0.36556(5) 0.0678(6) Uani 1 1 d . . .
N1 N 0.6535(4) 0.2676(2) 0.33999(13) 0.0333(10) Uani 1 1 d . A .
N2 N 0.7071(5) 0.2321(2) 0.37133(14) 0.0370(11) Uani 1 1 d . . .
N3 N 0.8140(4) 0.25247(19) 0.36991(13) 0.0306(10) Uani 1 1 d . . .
N4 N 1.1101(4) 0.3487(2) 0.30297(14) 0.0347(10) Uani 1 1 d . A .
N5 N 1.0651(4) 0.4062(2) 0.31332(14) 0.0320(10) Uani 1 1 d . . .
N6 N 0.9610(4) 0.39142(19) 0.32856(14) 0.0290(9) Uani 1 1 d . . .
C1 C 0.7226(5) 0.3101(2) 0.31757(16) 0.0321(12) Uani 1 1 d . . .
C2 C 0.8286(5) 0.2995(2) 0.33783(15) 0.0272(10) Uani 1 1 d . . .
C3 C 0.9407(5) 0.3266(2) 0.32754(15) 0.0272(10) Uani 1 1 d . . .
C4 C 1.0395(5) 0.2974(2) 0.31062(16) 0.0318(11) Uani 1 1 d . . .
C5 C 0.7057(4) 0.3002(2) 0.21588(15) 0.0295(11) Uani 1 1 d . . .
H5 H 0.7043 0.2551 0.2274 0.035 Uiso 1 1 calc R . .
C6 C 0.8095(4) 0.3334(2) 0.22560(16) 0.0301(11) Uani 1 1 d . . .
H6 H 0.8671 0.3072 0.2427 0.036 Uiso 1 1 calc R . .
C7 C 0.8633(5) 0.3851(3) 0.1965(2) 0.0445(14) Uani 1 1 d . . .
H7A H 0.9264 0.4058 0.2137 0.053 Uiso 1 1 calc R . .
H7B H 0.8978 0.3649 0.1693 0.053 Uiso 1 1 calc R . .
C8 C 0.7798(5) 0.4354(3) 0.1816(2) 0.0524(17) Uani 1 1 d . . .
H8A H 0.747 0.4228 0.152 0.063 Uiso 1 1 calc R . .
H8B H 0.8221 0.4762 0.1772 0.063 Uiso 1 1 calc R . .
C9 C 0.6810(5) 0.4469(2) 0.21477(17) 0.0337(11) Uani 1 1 d . . .
H9 H 0.6758 0.4915 0.227 0.04 Uiso 1 1 calc R . .
C10 C 0.5782(5) 0.4153(2) 0.21139(18) 0.0347(12) Uani 1 1 d . . .
H10 H 0.5104 0.4411 0.2218 0.042 Uiso 1 1 calc R . .
C11 C 0.5482(6) 0.3648(3) 0.1772(2) 0.0493(15) Uani 1 1 d . . .
H11A H 0.541 0.3854 0.1471 0.059 Uiso 1 1 calc R . .
H11B H 0.4719 0.3466 0.185 0.059 Uiso 1 1 calc R . .
C12 C 0.6344(5) 0.3105(3) 0.17358(18) 0.0384(13) Uani 1 1 d . . .
H12A H 0.5922 0.2704 0.1666 0.046 Uiso 1 1 calc R . .
H12B H 0.6871 0.3193 0.148 0.046 Uiso 1 1 calc R . .
C13 C 1.0212(6) 0.1949(3) 0.23812(17) 0.0414(14) Uani 1 1 d . . .
H13 H 1.0054 0.237 0.2233 0.05 Uiso 1 1 calc R . .
C14 C 0.9349(5) 0.1761(3) 0.26939(18) 0.0391(13) Uani 1 1 d . . .
H14 H 0.8697 0.2072 0.2724 0.047 Uiso 1 1 calc R . .
C15 C 0.9017(6) 0.1070(3) 0.2775(2) 0.0532(17) Uani 1 1 d . . .
H15A H 0.8207 0.1055 0.288 0.064 Uiso 1 1 calc R . .
H15B H 0.9058 0.0836 0.2484 0.064 Uiso 1 1 calc R . .
C16 C 0.9767(5) 0.0730(3) 0.3116(2) 0.0507(17) Uani 1 1 d . . .
H16A H 0.9367 0.0734 0.3412 0.061 Uiso 1 1 calc R . .
H16B H 0.9849 0.0276 0.3022 0.061 Uiso 1 1 calc R . .
C17 C 1.0936(5) 0.1006(2) 0.31770(18) 0.0373(12) Uani 1 1 d . . .
H17 H 1.1301 0.0897 0.3474 0.045 Uiso 1 1 calc R . .
C18 C 1.1718(5) 0.1137(2) 0.28388(17) 0.0314(11) Uani 1 1 d . . .
H18 H 1.2545 0.1105 0.2933 0.038 Uiso 1 1 calc R . .
C19 C 1.1497(5) 0.0971(3) 0.23495(18) 0.0409(13) Uani 1 1 d . . .
H19A H 1.224 0.0866 0.2202 0.049 Uiso 1 1 calc R . .
H19B H 1.1003 0.0584 0.2335 0.049 Uiso 1 1 calc R . .
C20 C 1.0925(7) 0.1501(3) 0.20939(18) 0.0522(17) Uani 1 1 d . . .
H20A H 1.0421 0.1311 0.1859 0.063 Uiso 1 1 calc R . .
H20B H 1.1527 0.1754 0.1937 0.063 Uiso 1 1 calc R . .
C21 C 0.5305(5) 0.2545(3) 0.33108(19) 0.0387(13) Uani 1 1 d . . .
H21A H 0.4915 0.2945 0.3217 0.046 Uiso 0.531(11) 1 calc PR A 1
H21B H 0.493 0.2389 0.3591 0.046 Uiso 0.531(11) 1 calc PR A 1
H21 H 0.491 0.2949 0.3216 0.046 Uiso 0.469(11) 1 calc PR A 2
C37A C 0.4849(10) 0.2331(6) 0.3775(4) 0.040(3) Uani 0.469(11) 1 d PU A 2
H37A H 0.5299 0.1964 0.3882 0.059 Uiso 0.469(11) 1 calc PR A 2
H37B H 0.4036 0.2208 0.3747 0.059 Uiso 0.469(11) 1 calc PR A 2
H37C H 0.4921 0.2685 0.3991 0.059 Uiso 0.469(11) 1 calc PR A 2
C22 C 0.5181(5) 0.2045(3) 0.29411(17) 0.0365(12) Uani 1 1 d . A .
C23 C 0.5647(5) 0.1440(3) 0.2982(2) 0.0422(14) Uani 1 1 d . . .
H23 H 0.6094 0.1332 0.3241 0.051 Uiso 1 1 calc R A .
C24 C 0.5462(6) 0.0988(3) 0.2647(2) 0.0468(15) Uani 1 1 d . A .
H24 H 0.5779 0.057 0.2678 0.056 Uiso 1 1 calc R . .
C25 C 0.4821(5) 0.1138(3) 0.2267(2) 0.0511(17) Uani 1 1 d . . .
H25 H 0.4685 0.0826 0.2039 0.061 Uiso 1 1 calc R A .
C26 C 0.4385(6) 0.1745(4) 0.2225(2) 0.0542(17) Uani 1 1 d . A .
H26 H 0.3957 0.1855 0.1962 0.065 Uiso 1 1 calc R . .
C27 C 0.4556(5) 0.2198(3) 0.2556(2) 0.0426(14) Uani 1 1 d . . .
H27 H 0.4245 0.2616 0.252 0.051 Uiso 1 1 calc R A .
C28 C 1.2283(5) 0.3478(3) 0.28510(18) 0.0398(13) Uani 1 1 d . . .
H28A H 1.2592 0.3036 0.2868 0.048 Uiso 0.469(11) 1 calc PR A 1
H28B H 1.2779 0.3757 0.304 0.048 Uiso 0.469(11) 1 calc PR A 1
H28 H 1.2534 0.3019 0.2849 0.048 Uiso 0.531(11) 1 calc PR A 2
C37B C 1.3006(8) 0.3792(5) 0.3139(3) 0.035(3) Uani 0.531(11) 1 d PU A 2
H37D H 1.2714 0.4226 0.3193 0.053 Uiso 0.531(11) 1 calc PR A 2
H37E H 1.3778 0.3815 0.3006 0.053 Uiso 0.531(11) 1 calc PR A 2
H37F H 1.3044 0.356 0.3427 0.053 Uiso 0.531(11) 1 calc PR A 2
C29 C 1.2326(5) 0.3707(3) 0.23644(17) 0.0355(11) Uani 1 1 d . A .
C30 C 1.2433(5) 0.4357(3) 0.22634(18) 0.0414(13) Uani 1 1 d . . .
H30 H 1.2482 0.4662 0.2501 0.05 Uiso 1 1 calc R A .
C31 C 1.2468(5) 0.4560(3) 0.18164(18) 0.0403(13) Uani 1 1 d . A .
H31 H 1.2541 0.5003 0.175 0.048 Uiso 1 1 calc R . .
C32 C 1.2399(5) 0.4120(3) 0.14675(19) 0.0426(14) Uani 1 1 d . . .
H32 H 1.2421 0.4261 0.1162 0.051 Uiso 1 1 calc R A .
C33 C 1.2298(6) 0.3472(3) 0.15637(19) 0.0459(15) Uani 1 1 d . A .
H33 H 1.2259 0.3167 0.1326 0.055 Uiso 1 1 calc R . .
C34 C 1.2255(5) 0.3273(3) 0.20150(19) 0.0413(13) Uani 1 1 d . . .
H34 H 1.2174 0.283 0.2082 0.05 Uiso 1 1 calc R A .
C35 C 0.8975(6) 0.2252(3) 0.40191(16) 0.0391(13) Uani 1 1 d . . .
H35A H 0.8845 0.2435 0.432 0.059 Uiso 1 1 calc R . .
H35B H 0.976 0.2353 0.3919 0.059 Uiso 1 1 calc R . .
H35C H 0.8877 0.1786 0.4032 0.059 Uiso 1 1 calc R . .
C36 C 0.8873(5) 0.4424(2) 0.34604(18) 0.0349(12) Uani 1 1 d . . .
H36A H 0.927 0.4837 0.343 0.052 Uiso 1 1 calc R . .
H36B H 0.8704 0.4344 0.378 0.052 Uiso 1 1 calc R . .
H36C H 0.815 0.4435 0.3289 0.052 Uiso 1 1 calc R . .
Rh41 Rh -0.15945(4) -0.058960(17) -0.019783(11) 0.02717(8) Uani 1 1 d . . .
Rh42 Rh 0.24112(4) 0.121800(19) 0.007254(12) 0.03970(11) Uani 1 1 d . . .
Cl41 Cl -0.28301(14) -0.05937(7) -0.08382(4) 0.0479(4) Uani 1 1 d . . .
Cl42 Cl 0.3378(2) 0.17633(8) -0.05253(5) 0.0623(5) Uani 1 1 d . . .
N41 N -0.1995(4) 0.0846(2) -0.02235(15) 0.0367(11) Uani 1 1 d . B .
N42 N -0.1596(5) 0.1430(2) -0.03257(15) 0.0412(11) Uani 1 1 d . . .
N43 N -0.0544(4) 0.1314(2) -0.04841(14) 0.0351(10) Uani 1 1 d . . .
N44 N 0.2611(4) 0.0144(2) -0.06146(14) 0.0350(10) Uani 1 1 d . B .
N45 N 0.2102(4) -0.0228(2) -0.09196(14) 0.0303(9) Uani 1 1 d . . .
N46 N 0.1016(4) -0.00467(19) -0.09090(13) 0.0279(9) Uani 1 1 d . . .
C41 C -0.1258(5) 0.0350(2) -0.03160(15) 0.0308(11) Uani 1 1 d . . .
C42 C -0.0297(5) 0.0673(2) -0.04850(15) 0.0284(10) Uani 1 1 d . . .
C43 C 0.0844(5) 0.0434(2) -0.05955(15) 0.0285(10) Uani 1 1 d . . .
C44 C 0.1898(5) 0.0559(2) -0.03978(15) 0.0327(11) Uani 1 1 d . . .
C45 C -0.0975(5) -0.0556(3) 0.04772(16) 0.0359(12) Uani 1 1 d . . .
H45 H -0.0972 -0.0116 0.061 0.043 Uiso 1 1 calc R . .
C46 C -0.0059(5) -0.0669(3) 0.01769(18) 0.0355(12) Uani 1 1 d . . .
H46 H 0.0478 -0.0298 0.014 0.043 Uiso 1 1 calc R . .
C47 C 0.0495(5) -0.1313(3) 0.0094(2) 0.0459(14) Uani 1 1 d . . .
H47A H 0.1025 -0.1411 0.0348 0.055 Uiso 1 1 calc R . .
H47B H 0.0962 -0.129 -0.0186 0.055 Uiso 1 1 calc R . .
C48 C -0.0377(5) -0.1861(3) 0.0048(2) 0.0412(14) Uani 1 1 d . . .
H48A H -0.0027 -0.2212 -0.0131 0.049 Uiso 1 1 calc R . .
H48B H -0.056 -0.2031 0.0353 0.049 Uiso 1 1 calc R . .
C49 C -0.1493(5) -0.1645(2) -0.01811(18) 0.0367(12) Uani 1 1 d . . .
H49 H -0.165 -0.1857 -0.0478 0.044 Uiso 1 1 calc R . .
C50 C -0.2462(5) -0.1458(2) 0.00495(17) 0.0344(12) Uani 1 1 d . . .
H50 H -0.3205 -0.156 -0.0107 0.041 Uiso 1 1 calc R . .
C51 C -0.2554(6) -0.1403(3) 0.05630(17) 0.0435(14) Uani 1 1 d . . .
H51A H -0.3273 -0.117 0.0639 0.052 Uiso 1 1 calc R . .
H51B H -0.2614 -0.1838 0.0693 0.052 Uiso 1 1 calc R . .
C52 C -0.1539(6) -0.1058(3) 0.07820(17) 0.0421(14) Uani 1 1 d . . .
H52A H -0.0951 -0.1379 0.0869 0.05 Uiso 1 1 calc R . .
H52B H -0.1809 -0.0846 0.1062 0.05 Uiso 1 1 calc R . .
C53 C 0.2028(5) 0.0635(3) 0.06383(15) 0.0355(12) Uani 1 1 d . . .
H53 H 0.1996 0.0167 0.0567 0.043 Uiso 1 1 calc R . .
C54 C 0.1030(6) 0.0976(3) 0.05039(17) 0.0379(13) Uani 1 1 d . . .
H54 H 0.0428 0.0703 0.0358 0.046 Uiso 1 1 calc R . .
C55 C 0.0560(6) 0.1562(3) 0.0732(2) 0.0476(16) Uani 1 1 d . . .
H55A H 0.0151 0.143 0.1011 0.057 Uiso 1 1 calc R . .
H55B H -0.0012 0.1766 0.0529 0.057 Uiso 1 1 calc R . .
C56 C 0.1470(7) 0.2055(3) 0.0856(2) 0.0548(18) Uani 1 1 d . . .
H56A H 0.177 0.196 0.1162 0.066 Uiso 1 1 calc R . .
H56B H 0.1111 0.2486 0.0864 0.066 Uiso 1 1 calc R . .
C57 C 0.2465(7) 0.2059(3) 0.0521(2) 0.0540(18) Uani 1 1 d . . .
H57 H 0.2566 0.2475 0.0358 0.065 Uiso 1 1 calc R . .
C58 C 0.3475(7) 0.1713(3) 0.05710(19) 0.0513(17) Uani 1 1 d . . .
H58 H 0.4172 0.1927 0.0441 0.062 Uiso 1 1 calc R . .
C59 C 0.3735(6) 0.1257(3) 0.09537(19) 0.0490(15) Uani 1 1 d . . .
H59A H 0.3916 0.1508 0.1229 0.059 Uiso 1 1 calc R . .
H59B H 0.4428 0.1003 0.0875 0.059 Uiso 1 1 calc R . .
C60 C 0.2730(5) 0.0792(3) 0.10609(17) 0.0397(13) Uani 1 1 d . . .
H60A H 0.3046 0.0391 0.119 0.048 Uiso 1 1 calc R . .
H60B H 0.2219 0.0989 0.1291 0.048 Uiso 1 1 calc R . .
C61 C -0.3132(5) 0.0805(3) -0.00030(19) 0.0403(13) Uani 1 1 d . . .
H61A H -0.3465 0.0374 -0.0056 0.048 Uiso 0.420(11) 1 calc PR B 1
H61B H -0.3657 0.1126 -0.0139 0.048 Uiso 0.420(11) 1 calc PR B 1
H61 H -0.3453 0.0365 -0.0053 0.048 Uiso 0.580(11) 1 calc PR B 2
C77A C -0.3877(7) 0.1263(4) -0.0218(3) 0.036(2) Uani 0.580(11) 1 d PU B 2
H77A H -0.3588 0.1697 -0.0161 0.053 Uiso 0.580(11) 1 calc PR B 2
H77B H -0.4659 0.1222 -0.0095 0.053 Uiso 0.580(11) 1 calc PR B 2
H77C H -0.3894 0.1182 -0.0545 0.053 Uiso 0.580(11) 1 calc PR B 2
C62 C -0.3042(5) 0.0922(3) 0.0498(2) 0.0424(14) Uani 1 1 d . B .
C63 C -0.2680(7) 0.1513(3) 0.0667(2) 0.0580(19) Uani 1 1 d . . .
H63 H -0.2497 0.1848 0.0462 0.07 Uiso 1 1 calc R B .
C64 C -0.2580(7) 0.1623(4) 0.1129(2) 0.066(2) Uani 1 1 d . B .
H64 H -0.232 0.2027 0.1237 0.079 Uiso 1 1 calc R . .
C65 C -0.2862(7) 0.1144(4) 0.1428(2) 0.068(2) Uani 1 1 d . . .
H65 H -0.2808 0.1218 0.1744 0.082 Uiso 1 1 calc R B .
C66 C -0.3223(7) 0.0553(4) 0.1270(2) 0.068(2) Uani 1 1 d . B .
H66 H -0.342 0.0224 0.1479 0.082 Uiso 1 1 calc R . .
C67 C -0.3299(6) 0.0439(3) 0.0805(2) 0.0531(17) Uani 1 1 d . . .
H67 H -0.3527 0.0029 0.0698 0.064 Uiso 1 1 calc R B .
C68 C 0.3837(5) 0.0013(3) -0.0512(2) 0.0485(16) Uani 1 1 d . . .
H68A H 0.4204 0.0402 -0.0385 0.058 Uiso 0.580(11) 1 calc PR B 1
H68B H 0.4251 -0.0106 -0.0792 0.058 Uiso 0.580(11) 1 calc PR B 1
H68 H 0.4047 0.0391 -0.0321 0.058 Uiso 0.420(11) 1 calc PR B 2
C77B C 0.4487(11) 0.0096(7) -0.0862(4) 0.037(3) Uani 0.420(11) 1 d PU B 2
H77D H 0.5299 0.006 -0.0773 0.055 Uiso 0.420(11) 1 calc PR B 2
H77E H 0.4346 0.0522 -0.099 0.055 Uiso 0.420(11) 1 calc PR B 2
H77F H 0.4309 -0.0232 -0.1089 0.055 Uiso 0.420(11) 1 calc PR B 2
C69 C 0.3908(5) -0.0525(3) -0.01765(18) 0.0356(11) Uani 1 1 d . B .
C70 C 0.3633(6) -0.1137(3) -0.0320(3) 0.0539(17) Uani 1 1 d . . .
H70 H 0.3477 -0.121 -0.0632 0.065 Uiso 1 1 calc R B .
C71 C 0.3579(8) -0.1632(4) -0.0026(5) 0.103(4) Uani 1 1 d . B .
H71 H 0.338 -0.2049 -0.0127 0.123 Uiso 1 1 calc R . .
C72 C 0.3819(10) -0.1519(6) 0.0420(5) 0.128(6) Uani 1 1 d . . .
H72 H 0.3784 -0.1868 0.0626 0.153 Uiso 1 1 calc R B .
C73 C 0.4105(10) -0.0931(7) 0.0582(3) 0.125(6) Uani 1 1 d . B .
H73 H 0.4262 -0.0866 0.0894 0.15 Uiso 1 1 calc R . .
C74 C 0.4161(8) -0.0417(4) 0.0268(2) 0.076(3) Uani 1 1 d . . .
H74 H 0.4373 -0.0001 0.0367 0.091 Uiso 1 1 calc R B .
C75 C 0.0173(5) 0.1859(2) -0.06140(18) 0.0381(13) Uani 1 1 d . . .
H75A H -0.0226 0.211 -0.0847 0.057 Uiso 1 1 calc R . .
H75B H 0.0909 0.1703 -0.0734 0.057 Uiso 1 1 calc R . .
H75C H 0.0316 0.2129 -0.0348 0.057 Uiso 1 1 calc R . .
C76 C 0.0205(5) -0.0350(3) -0.12150(17) 0.0325(11) Uani 1 1 d . . .
H76A H 0.0621 -0.0642 -0.1417 0.049 Uiso 1 1 calc R . .
H76B H -0.0188 -0.0021 -0.1395 0.049 Uiso 1 1 calc R . .
H76C H -0.0365 -0.0593 -0.104 0.049 Uiso 1 1 calc R . .

loop_
_atom_site_aniso_label
_atom_site_aniso_U_11
_atom_site_aniso_U_22
_atom_site_aniso_U_33
_atom_site_aniso_U_23
_atom_site_aniso_U_13
_atom_site_aniso_U_12
Rh1 0.0404(2) 0.02673(18) 0.02273(17) 0.00116(14) 0.00438(16) 0.00374(16)
Rh2 0.0573(3) 0.02371(17) 0.01770(16) -0.00088(14) 0.00503(17) 0.00673(18)
Cl1 0.1046(14) 0.0522(9) 0.0363(7) -0.0023(7) 0.0158(9) 0.0378(10)
Cl2 0.1412(19) 0.0319(7) 0.0304(7) -0.0049(6) -0.0313(9) 0.0099(9)
N1 0.049(3) 0.031(2) 0.0204(19) -0.0006(17) 0.004(2) -0.002(2)
N2 0.060(3) 0.030(2) 0.021(2) -0.0014(18) 0.0062(19) -0.011(2)
N3 0.051(3) 0.0242(19) 0.0163(18) 0.0020(15) 0.0059(18) -0.007(2)
N4 0.050(3) 0.032(2) 0.022(2) 0.0078(18) 0.015(2) 0.006(2)
N5 0.042(3) 0.028(2) 0.026(2) 0.0043(17) 0.0115(19) -0.0013(18)
N6 0.044(2) 0.021(2) 0.023(2) 0.0026(16) 0.0079(18) 0.0007(18)
C1 0.055(3) 0.024(2) 0.017(2) -0.0008(18) 0.008(2) -0.004(2)
C2 0.045(3) 0.020(2) 0.017(2) 0.0009(17) 0.006(2) -0.001(2)
C3 0.045(3) 0.020(2) 0.017(2) 0.0033(17) 0.010(2) 0.001(2)
C4 0.051(3) 0.025(2) 0.019(2) 0.0026(19) 0.007(2) 0.007(2)
C5 0.043(3) 0.027(2) 0.018(2) -0.0043(19) 0.005(2) 0.009(2)
C6 0.034(3) 0.033(3) 0.023(2) 0.007(2) 0.006(2) 0.005(2)
C7 0.054(4) 0.046(3) 0.034(3) 0.013(3) 0.008(3) 0.000(3)
C8 0.049(3) 0.047(3) 0.062(4) 0.025(3) 0.000(3) -0.011(3)
C9 0.042(3) 0.023(2) 0.036(3) 0.013(2) -0.008(2) 0.001(2)
C10 0.039(3) 0.031(3) 0.033(3) 0.005(2) -0.006(2) 0.002(2)
C11 0.058(4) 0.040(3) 0.050(4) -0.007(3) -0.015(3) 0.005(3)
C12 0.046(3) 0.038(3) 0.030(3) -0.001(2) -0.007(2) 0.003(2)
C13 0.071(4) 0.035(3) 0.018(2) -0.002(2) -0.003(3) 0.014(3)
C14 0.055(3) 0.037(3) 0.025(3) 0.000(2) -0.002(3) 0.006(3)
C15 0.065(4) 0.037(3) 0.059(4) 0.005(3) -0.017(4) -0.008(3)
C16 0.049(4) 0.040(3) 0.063(4) 0.014(3) 0.022(3) 0.005(3)
C17 0.057(4) 0.023(2) 0.032(3) 0.005(2) 0.006(3) 0.006(2)
C18 0.037(3) 0.021(2) 0.036(3) -0.0094(19) -0.002(2) 0.014(2)
C19 0.042(3) 0.048(3) 0.032(3) -0.020(2) 0.006(3) 0.007(3)
C20 0.077(5) 0.058(4) 0.022(3) -0.010(3) 0.004(3) 0.019(4)
C21 0.042(3) 0.041(3) 0.033(3) -0.005(2) 0.009(2) -0.003(3)
C37A 0.027(4) 0.052(5) 0.039(5) -0.008(4) 0.007(4) -0.006(4)
C22 0.044(3) 0.038(3) 0.027(3) -0.004(2) 0.015(2) -0.011(3)
C23 0.055(4) 0.036(3) 0.035(3) -0.002(2) 0.009(3) -0.011(3)
C24 0.059(4) 0.036(3) 0.045(4) -0.005(3) 0.017(3) -0.011(3)
C25 0.051(4) 0.061(4) 0.042(3) -0.023(3) 0.019(3) -0.017(3)
C26 0.045(4) 0.079(5) 0.038(3) -0.018(3) 0.002(3) 0.004(3)
C27 0.038(3) 0.048(3) 0.042(3) -0.008(3) 0.007(3) 0.001(3)
C28 0.049(3) 0.043(3) 0.028(3) 0.015(2) 0.011(2) 0.015(3)
C37B 0.028(4) 0.049(4) 0.029(4) 0.005(3) 0.001(3) -0.002(3)
C29 0.043(3) 0.038(3) 0.025(2) 0.005(2) 0.014(2) 0.010(2)
C30 0.057(3) 0.034(3) 0.033(3) 0.006(2) 0.019(3) 0.003(3)
C31 0.053(3) 0.037(3) 0.031(3) 0.009(2) 0.016(3) 0.007(3)
C32 0.047(3) 0.054(4) 0.027(3) 0.007(2) 0.002(3) -0.004(3)
C33 0.059(4) 0.047(3) 0.031(3) -0.002(2) 0.000(3) -0.014(3)
C34 0.048(3) 0.035(3) 0.041(3) 0.006(2) 0.003(3) -0.011(3)
C35 0.068(4) 0.031(3) 0.018(2) 0.002(2) -0.001(2) -0.007(3)
C36 0.048(3) 0.022(2) 0.035(3) -0.003(2) 0.011(2) 0.004(2)
Rh41 0.0417(2) 0.02306(16) 0.01671(15) 0.00185(13) -0.00666(15) -0.00310(16)
Rh42 0.0677(3) 0.02998(19) 0.02141(17) 0.00259(15) -0.00666(18) -0.0213(2)
Cl41 0.0692(9) 0.0422(7) 0.0322(6) 0.0162(6) -0.0275(6) -0.0219(7)
Cl42 0.1034(14) 0.0449(8) 0.0385(8) 0.0089(6) 0.0078(9) -0.0318(10)
N41 0.059(3) 0.025(2) 0.026(2) 0.0020(17) 0.006(2) 0.002(2)
N42 0.062(3) 0.029(2) 0.033(2) 0.0001(18) 0.015(2) -0.002(2)
N43 0.057(3) 0.025(2) 0.023(2) 0.0029(17) 0.0071(19) 0.001(2)
N44 0.047(3) 0.033(2) 0.025(2) 0.0045(18) -0.011(2) -0.008(2)
N45 0.038(2) 0.030(2) 0.023(2) 0.0007(17) -0.0017(17) -0.0016(18)
N46 0.042(2) 0.0243(19) 0.0176(18) 0.0007(15) -0.0029(17) -0.0027(18)
C41 0.053(3) 0.024(2) 0.015(2) -0.0002(18) -0.002(2) -0.006(2)
C42 0.048(3) 0.020(2) 0.017(2) 0.0015(17) -0.002(2) 0.000(2)
C43 0.050(3) 0.019(2) 0.016(2) -0.0004(17) 0.000(2) -0.004(2)
C44 0.054(3) 0.029(2) 0.015(2) 0.0032(19) -0.006(2) -0.012(2)
C45 0.059(3) 0.031(3) 0.018(2) 0.002(2) -0.014(2) -0.009(3)
C46 0.045(3) 0.033(3) 0.029(3) 0.005(2) -0.020(2) -0.006(2)
C47 0.050(3) 0.041(3) 0.047(3) -0.001(3) -0.014(3) -0.001(3)
C48 0.051(3) 0.029(3) 0.044(3) -0.001(2) -0.018(3) 0.003(2)
C49 0.056(3) 0.022(2) 0.032(3) -0.001(2) -0.016(3) 0.002(2)
C50 0.049(3) 0.024(2) 0.030(3) 0.0074(19) -0.012(2) -0.012(2)
C51 0.064(4) 0.038(3) 0.028(3) 0.012(2) -0.001(3) -0.008(3)
C52 0.072(4) 0.035(3) 0.020(2) 0.006(2) -0.002(3) -0.001(3)
C53 0.062(4) 0.029(2) 0.016(2) 0.0031(19) -0.006(2) -0.015(3)
C54 0.061(4) 0.032(3) 0.021(2) -0.001(2) -0.002(2) -0.010(3)
C55 0.072(5) 0.041(3) 0.029(3) -0.003(2) -0.009(3) -0.002(3)
C56 0.096(6) 0.032(3) 0.037(3) -0.006(3) -0.015(3) -0.003(3)
C57 0.095(5) 0.027(3) 0.040(3) -0.008(2) -0.015(4) -0.022(3)
C58 0.073(5) 0.048(3) 0.033(3) -0.012(3) -0.016(3) -0.033(3)
C59 0.059(4) 0.056(4) 0.032(3) -0.018(3) -0.012(3) -0.010(3)
C60 0.058(4) 0.041(3) 0.020(2) -0.003(2) -0.008(2) -0.002(3)
C61 0.049(3) 0.035(3) 0.037(3) 0.005(2) 0.010(3) -0.002(2)
C77A 0.030(4) 0.036(4) 0.041(4) 0.001(3) -0.005(3) 0.001(3)
C62 0.047(3) 0.041(3) 0.038(3) 0.011(3) 0.018(3) 0.007(3)
C63 0.082(5) 0.052(4) 0.040(3) -0.001(3) 0.026(4) -0.004(4)
C64 0.069(5) 0.077(5) 0.053(4) -0.018(4) 0.029(4) -0.007(4)
C65 0.071(5) 0.096(6) 0.038(4) -0.005(4) 0.016(3) 0.027(5)
C66 0.076(5) 0.080(5) 0.048(4) 0.027(4) 0.032(4) 0.029(5)
C67 0.069(4) 0.046(3) 0.043(3) 0.009(3) 0.019(3) 0.019(3)
C68 0.042(3) 0.050(4) 0.053(4) 0.023(3) -0.020(3) -0.018(3)
C77B 0.038(5) 0.040(5) 0.033(5) -0.003(4) 0.003(4) -0.001(4)
C69 0.045(3) 0.033(3) 0.029(3) 0.002(2) 0.002(2) 0.007(2)
C70 0.054(4) 0.035(3) 0.072(5) 0.001(3) 0.009(3) 0.008(3)
C71 0.073(6) 0.048(4) 0.187(12) 0.056(6) 0.046(7) 0.022(4)
C72 0.114(9) 0.136(10) 0.133(10) 0.098(9) 0.081(9) 0.083(8)
C73 0.126(9) 0.218(14) 0.030(4) 0.029(6) 0.024(5) 0.136(10)
C74 0.108(6) 0.085(5) 0.035(3) -0.014(3) -0.023(4) 0.072(5)
C75 0.064(4) 0.020(2) 0.030(3) 0.002(2) 0.017(3) -0.007(2)
C76 0.039(3) 0.037(3) 0.022(2) -0.006(2) -0.007(2) -0.004(2)

loop_
_atom_type_symbol
_atom_type_description
_atom_type_scat_dispersion_real
_atom_type_scat_dispersion_imag
_atom_type_scat_source
C C 0.0181 0.0091 'International Tables Vol C Tables 4.2.6.8 and 6.1.1.4'
H H 0 0 'International Tables Vol C Tables 4.2.6.8 and 6.1.1.4'
Cl Cl 0.3639 0.7018 'International Tables Vol C Tables 4.2.6.8 and 6.1.1.4'
N N 0.0311 0.018 'International Tables Vol C Tables 4.2.6.8 and 6.1.1.4'
Rh Rh 0.0927 3.6045 'International Tables Vol C Tables 4.2.6.8 and 6.1.1.4'

loop_
_exptl_crystal_face_index_h
_exptl_crystal_face_index_k
_exptl_crystal_face_index_l
_exptl_crystal_face_perp_dist
1 8 -16 0.0551
0 8 16 0.0631
6 7 -2 0.085
-7 -3 -3 0.0607
5 -9 1 0.0723
6 -5 9 0.0666
3 -10 9 0.0954
-3 13 -2 0.1021
7 4 -6 0.076

loop_
_geom_angle_atom_site_label_1
_geom_angle_atom_site_label_2
_geom_angle_atom_site_label_3
_geom_angle
C1 Rh1 C5 93.08(18)
C1 Rh1 C6 89.9(2)
C5 Rh1 C6 39.11(19)
C1 Rh1 C10 162.9(2)
C5 Rh1 C10 82.0(2)
C6 Rh1 C10 96.3(2)
C1 Rh1 C9 160.9(2)
C5 Rh1 C9 90.39(19)
C6 Rh1 C9 80.99(19)
C10 Rh1 C9 36.1(2)
C1 Rh1 Cl1 90.07(14)
C5 Rh1 Cl1 161.16(15)
C6 Rh1 Cl1 159.58(15)
C10 Rh1 Cl1 89.60(15)
C9 Rh1 Cl1 92.71(15)
C4 Rh2 C13 94.4(2)
C4 Rh2 C14 94.9(2)
C13 Rh2 C14 39.5(2)
C4 Rh2 C17 159.0(2)
C13 Rh2 C17 96.1(2)
C14 Rh2 C17 81.9(2)
C4 Rh2 C18 164.1(2)
C13 Rh2 C18 80.9(2)
C14 Rh2 C18 91.0(2)
C17 Rh2 C18 36.64(19)
C4 Rh2 Cl2 86.65(15)
C13 Rh2 Cl2 161.93(19)
C14 Rh2 Cl2 158.48(16)
C17 Rh2 Cl2 88.96(16)
C18 Rh2 Cl2 93.24(14)
N2 N1 C1 115.0(5)
N2 N1 C21 118.0(4)
C1 N1 C21 126.9(5)
N3 N2 N1 103.7(4)
N2 N3 C2 111.7(5)
N2 N3 C35 118.5(4)
C2 N3 C35 129.8(5)
N5 N4 C4 115.4(4)
N5 N4 C28 117.1(4)
C4 N4 C28 127.5(5)
N6 N5 N4 103.0(4)
N5 N6 C3 112.2(4)
N5 N6 C36 119.0(4)
C3 N6 C36 128.8(4)
N1 C1 C2 102.0(4)
N1 C1 Rh1 126.6(4)
C2 C1 Rh1 131.4(4)
N3 C2 C1 107.6(5)
N3 C2 C3 122.3(5)
C1 C2 C3 130.0(4)
N6 C3 C4 107.4(4)
N6 C3 C2 122.2(4)
C4 C3 C2 130.0(5)
N4 C4 C3 102.1(4)
N4 C4 Rh2 125.2(4)
C3 C4 Rh2 132.3(4)
C6 C5 C12 124.1(5)
C6 C5 Rh1 70.5(3)
C12 C5 Rh1 113.0(3)
C6 C5 H5 113.9
C12 C5 H5 113.9
Rh1 C5 H5 113.9
C5 C6 C7 125.6(5)
C5 C6 Rh1 70.4(3)
C7 C6 Rh1 111.8(4)
C5 C6 H6 113.7
C7 C6 H6 113.7
Rh1 C6 H6 113.7
C8 C7 C6 113.6(5)
C8 C7 H7A 108.8
C6 C7 H7A 108.8
C8 C7 H7B 108.8
C6 C7 H7B 108.8
H7A C7 H7B 107.7
C7 C8 C9 114.1(5)
C7 C8 H8A 108.7
C9 C8 H8A 108.7
C7 C8 H8B 108.7
C9 C8 H8B 108.7
H8A C8 H8B 107.6
C10 C9 C8 122.2(5)
C10 C9 Rh1 70.8(3)
C8 C9 Rh1 110.8(3)
C10 C9 H9 115
C8 C9 H9 115
Rh1 C9 H9 115
C9 C10 C11 126.1(6)
C9 C10 Rh1 73.1(3)
C11 C10 Rh1 108.3(4)
C9 C10 H10 113.8
C11 C10 H10 113.8
Rh1 C10 H10 113.8
C10 C11 C12 114.9(5)
C10 C11 H11A 108.5
C12 C11 H11A 108.5
C10 C11 H11B 108.5
C12 C11 H11B 108.5
H11A C11 H11B 107.5
C5 C12 C11 114.1(5)
C5 C12 H12A 108.7
C11 C12 H12A 108.7
C5 C12 H12B 108.7
C11 C12 H12B 108.7
H12A C12 H12B 107.6
C14 C13 C20 125.7(5)
C14 C13 Rh2 70.8(3)
C20 C13 Rh2 112.2(4)
C14 C13 H13 113.5
C20 C13 H13 113.5
Rh2 C13 H13 113.5
C13 C14 C15 123.1(5)
C13 C14 Rh2 69.7(3)
C15 C14 Rh2 113.1(4)
C13 C14 H14 114.4
C15 C14 H14 114.4
Rh2 C14 H14 114.4
C16 C15 C14 114.1(5)
C16 C15 H15A 108.7
C14 C15 H15A 108.7
C16 C15 H15B 108.7
C14 C15 H15B 108.7
H15A C15 H15B 107.6
C17 C16 C15 115.1(5)
C17 C16 H16A 108.5
C15 C16 H16A 108.5
C17 C16 H16B 108.5
C15 C16 H16B 108.5
H16A C16 H16B 107.5
C18 C17 C16 126.2(5)
C18 C17 Rh2 72.2(3)
C16 C17 Rh2 108.8(4)
C18 C17 H17 113.8
C16 C17 H17 113.8
Rh2 C17 H17 113.8
C17 C18 C19 122.6(5)
C17 C18 Rh2 71.1(3)
C19 C18 Rh2 112.1(3)
C17 C18 H18 114.5
C19 C18 H18 114.5
Rh2 C18 H18 114.5
C20 C19 C18 112.9(4)
C20 C19 H19A 109
C18 C19 H19A 109
C20 C19 H19B 109
C18 C19 H19B 109
H19A C19 H19B 107.8
C19 C20 C13 114.6(5)
C19 C20 H20A 108.6
C13 C20 H20A 108.6
C19 C20 H20B 108.6
C13 C20 H20B 108.6
H20A C20 H20B 107.6
N1 C21 C22 110.3(4)
N1 C21 C37A 103.1(6)
C22 C21 C37A 114.2(6)
N1 C21 H21A 109.6
C22 C21 H21A 109.6
C37A C21 H21A 109.8
N1 C21 H21B 109.6
C22 C21 H21B 109.6
H21A C21 H21B 108.1
N1 C21 H21 109.6
C22 C21 H21 109.6
C37A C21 H21 109.6
H21B C21 H21 108
C21 C37A H37A 109.5
C21 C37A H37B 109.5
H37A C37A H37B 109.5
C21 C37A H37C 109.5
H37A C37A H37C 109.5
H37B C37A H37C 109.5
C23 C22 C27 119.2(5)
C23 C22 C21 121.9(5)
C27 C22 C21 118.8(5)
C22 C23 C24 120.0(6)
C22 C23 H23 120
C24 C23 H23 120
C25 C24 C23 120.7(6)
C25 C24 H24 119.7
C23 C24 H24 119.7
C26 C25 C24 118.8(6)
C26 C25 H25 120.6
C24 C25 H25 120.6
C25 C26 C27 121.2(6)
C25 C26 H26 119.4
C27 C26 H26 119.4
C26 C27 C22 120.1(6)
C26 C27 H27 120
C22 C27 H27 120
C37B C28 N4 110.0(6)
C37B C28 C29 114.9(6)
N4 C28 C29 111.6(5)
C37B C28 H28A 101.1
N4 C28 H28A 109.3
C29 C28 H28A 109.3
N4 C28 H28B 109.3
C29 C28 H28B 109.3
H28A C28 H28B 108
C37B C28 H28 106.6
N4 C28 H28 106.6
C29 C28 H28 106.6
H28B C28 H28 113.4
C28 C37B H37D 109.5
C28 C37B H37E 109.5
H37D C37B H37E 109.5
C28 C37B H37F 109.5
H37D C37B H37F 109.5
H37E C37B H37F 109.5
C34 C29 C30 119.0(5)
C34 C29 C28 120.2(5)
C30 C29 C28 120.8(5)
C31 C30 C29 120.2(5)
C31 C30 H30 119.9
C29 C30 H30 119.9
C32 C31 C30 120.4(5)
C32 C31 H31 119.8
C30 C31 H31 119.8
C31 C32 C33 120.0(5)
C31 C32 H32 120
C33 C32 H32 120
C32 C33 C34 119.2(6)
C32 C33 H33 120.4
C34 C33 H33 120.4
C29 C34 C33 121.3(5)
C29 C34 H34 119.4
C33 C34 H34 119.4
N3 C35 H35A 109.5
N3 C35 H35B 109.5
H35A C35 H35B 109.5
N3 C35 H35C 109.5
H35A C35 H35C 109.5
H35B C35 H35C 109.5
N6 C36 H36A 109.5
N6 C36 H36B 109.5
H36A C36 H36B 109.5
N6 C36 H36C 109.5
H36A C36 H36C 109.5
H36B C36 H36C 109.5
C41 Rh41 C46 90.2(2)
C41 Rh41 C45 93.73(19)
C46 Rh41 C45 38.8(2)
C41 Rh41 C50 160.4(2)
C46 Rh41 C50 98.5(2)
C45 Rh41 C50 82.48(19)
C41 Rh41 C49 163.3(2)
C46 Rh41 C49 82.2(2)
C45 Rh41 C49 89.6(2)
C50 Rh41 C49 36.3(2)
C41 Rh41 Cl41 88.99(14)
C46 Rh41 Cl41 158.50(17)
C45 Rh41 Cl41 162.61(17)
C50 Rh41 Cl41 89.21(14)
C49 Rh41 Cl41 92.66(14)
C44 Rh42 C54 91.7(2)
C44 Rh42 C53 95.14(19)
C54 Rh42 C53 39.1(2)
C44 Rh42 C58 160.5(3)
C54 Rh42 C58 97.7(2)
C53 Rh42 C58 81.8(2)
C44 Rh42 C57 162.7(3)
C54 Rh42 C57 81.3(2)
C53 Rh42 C57 89.3(2)
C58 Rh42 C57 36.8(3)
C44 Rh42 Cl42 87.35(14)
C54 Rh42 Cl42 157.01(17)
C53 Rh42 Cl42 163.77(17)
C58 Rh42 Cl42 90.49(18)
C57 Rh42 Cl42 93.00(18)
N42 N41 C41 115.3(5)
N42 N41 C61 117.6(4)
C41 N41 C61 127.0(4)
N43 N42 N41 103.4(4)
N42 N43 C42 111.8(4)
N42 N43 C75 118.3(4)
C42 N43 C75 129.9(5)
N45 N44 C44 115.1(5)
N45 N44 C68 117.3(5)
C44 N44 C68 127.2(5)
N46 N45 N44 103.9(4)
N45 N46 C43 111.4(4)
N45 N46 C76 118.7(4)
C43 N46 C76 129.9(5)
N41 C41 C42 101.8(4)
N41 C41 Rh41 125.1(4)
C42 C41 Rh41 133.0(4)
N43 C42 C41 107.7(5)
N43 C42 C43 121.9(5)
C41 C42 C43 130.0(5)
C44 C43 N46 107.1(5)
C44 C43 C42 130.3(4)
N46 C43 C42 122.2(5)
N44 C44 C43 102.6(4)
N44 C44 Rh42 125.0(4)
C43 C44 Rh42 132.3(4)
C46 C45 C52 125.6(5)
C46 C45 Rh41 69.9(3)
C52 C45 Rh41 112.8(4)
C46 C45 H45 113.6
C52 C45 H45 113.6
Rh41 C45 H45 113.6
C45 C46 C47 125.0(5)
C45 C46 Rh41 71.3(3)
C47 C46 Rh41 110.2(4)
C45 C46 H46 114.1
C47 C46 H46 114.1
Rh41 C46 H46 114.1
C46 C47 C48 113.4(5)
C46 C47 H47A 108.9
C48 C47 H47A 108.9
C46 C47 H47B 108.9
C48 C47 H47B 108.9
H47A C47 H47B 107.7
C49 C48 C47 112.2(4)
C49 C48 H48A 109.2
C47 C48 H48A 109.2
C49 C48 H48B 109.2
C47 C48 H48B 109.2
H48A C48 H48B 107.9
C50 C49 C48 123.8(5)
C50 C49 Rh41 71.5(3)
C48 C49 Rh41 110.4(3)
C50 C49 H49 114.4
C48 C49 H49 114.4
Rh41 C49 H49 114.4
C49 C50 C51 125.0(5)
C49 C50 Rh41 72.2(3)
C51 C50 Rh41 107.5(3)
C49 C50 H50 114.5
C51 C50 H50 114.5
Rh41 C50 H50 114.5
C52 C51 C50 113.9(5)
C52 C51 H51A 108.8
C50 C51 H51A 108.8
C52 C51 H51B 108.8
C50 C51 H51B 108.8
H51A C51 H51B 107.7
C51 C52 C45 113.8(4)
C51 C52 H52A 108.8
C45 C52 H52A 108.8
C51 C52 H52B 108.8
C45 C52 H52B 108.8
H52A C52 H52B 107.7
C54 C53 C60 123.9(5)
C54 C53 Rh42 70.1(3)
C60 C53 Rh42 114.3(4)
C54 C53 H53 113.7
C60 C53 H53 113.7
Rh42 C53 H53 113.7
C53 C54 C55 125.5(5)
C53 C54 Rh42 70.7(3)
C55 C54 Rh42 110.6(4)
C53 C54 H54 113.9
C55 C54 H54 113.9
Rh42 C54 H54 113.9
C54 C55 C56 114.1(6)
C54 C55 H55A 108.7
C56 C55 H55A 108.7
C54 C55 H55B 108.7
C56 C55 H55B 108.7
H55A C55 H55B 107.6
C55 C56 C57 111.9(5)
C55 C56 H56A 109.2
C57 C56 H56A 109.2
C55 C56 H56B 109.2
C57 C56 H56B 109.2
H56A C56 H56B 107.9
C58 C57 C56 124.8(6)
C58 C57 Rh42 70.9(3)
C56 C57 Rh42 111.5(4)
C58 C57 H57 114
C56 C57 H57 114
Rh42 C57 H57 114
C57 C58 C59 125.3(6)
C57 C58 Rh42 72.3(3)
C59 C58 Rh42 108.7(4)
C57 C58 H58 114.2
C59 C58 H58 114.2
Rh42 C58 H58 114.2
C58 C59 C60 113.5(5)
C58 C59 H59A 108.9
C60 C59 H59A 108.9
C58 C59 H59B 108.9
C60 C59 H59B 108.9
H59A C59 H59B 107.7
C53 C60 C59 111.6(4)
C53 C60 H60A 109.3
C59 C60 H60A 109.3
C53 C60 H60B 109.3
C59 C60 H60B 109.3
H60A C60 H60B 108
C77A C61 N41 107.7(5)
C77A C61 C62 111.7(6)
N41 C61 C62 111.3(5)
C77A C61 H61A 107.4
N41 C61 H61A 109.4
C62 C61 H61A 109.4
N41 C61 H61B 109.4
C62 C61 H61B 109.4
H61A C61 H61B 108
C77A C61 H61 108.7
N41 C61 H61 108.7
C62 C61 H61 108.7
H61B C61 H61 109.3
C61 C77A H77A 109.5
C61 C77A H77B 109.5
H77A C77A H77B 109.5
C61 C77A H77C 109.5
H77A C77A H77C 109.5
H77B C77A H77C 109.5
C67 C62 C63 118.2(6)
C67 C62 C61 120.7(6)
C63 C62 C61 121.1(5)
C64 C63 C62 121.5(6)
C64 C63 H63 119.2
C62 C63 H63 119.2
C65 C64 C63 119.4(7)
C65 C64 H64 120.3
C63 C64 H64 120.3
C64 C65 C66 120.3(7)
C64 C65 H65 119.8
C66 C65 H65 119.9
C65 C66 C67 120.1(7)
C65 C66 H66 119.9
C67 C66 H66 119.9
C62 C67 C66 120.4(7)
C62 C67 H67 119.8
C66 C67 H67 119.8
C77B C68 N44 111.8(8)
C77B C68 C69 126.7(9)
N44 C68 C69 109.1(5)
C77B C68 H68A 86.7
N44 C68 H68A 109.9
C69 C68 H68A 109.9
N44 C68 H68B 109.9
C69 C68 H68B 109.9
H68A C68 H68B 108.3
C77B C68 H68 101.8
N44 C68 H68 101.8
C69 C68 H68 101.8
H68B C68 H68 123.5
C68 C77B H77D 109.5
C68 C77B H77E 109.5
H77D C77B H77E 109.5
C68 C77B H77F 109.5
H77D C77B H77F 109.5
H77E C77B H77F 109.5
C74 C69 C70 119.8(6)
C74 C69 C68 121.7(6)
C70 C69 C68 118.4(6)
C71 C70 C69 121.2(8)
C71 C70 H70 119.4
C69 C70 H70 119.4
C70 C71 C72 118.7(10)
C70 C71 H71 120.7
C72 C71 H71 120.7
C73 C72 C71 122.9(9)
C73 C72 H72 118.5
C71 C72 H72 118.5
C72 C73 C74 117.7(9)
C72 C73 H73 121.2
C74 C73 H73 121.2
C69 C74 C73 119.7(9)
C69 C74 H74 120.1
C73 C74 H74 120.1
N43 C75 H75A 109.5
N43 C75 H75B 109.5
H75A C75 H75B 109.5
N43 C75 H75C 109.5
H75A C75 H75C 109.5
H75B C75 H75C 109.5
N46 C76 H76A 109.5
N46 C76 H76B 109.5
H76A C76 H76B 109.5
N46 C76 H76C 109.5
H76A C76 H76C 109.5
H76B C76 H76C 109.5

loop_
_geom_bond_atom_site_label_1
_geom_bond_atom_site_label_2
_geom_bond_distance
Rh1 C1 2.040(5)
Rh1 C5 2.118(5)
Rh1 C6 2.119(5)
Rh1 C10 2.186(5)
Rh1 C9 2.215(5)
Rh1 Cl1 2.3759(15)
Rh2 C4 2.048(5)
Rh2 C13 2.090(5)
Rh2 C14 2.104(6)
Rh2 C17 2.183(5)
Rh2 C18 2.197(4)
Rh2 Cl2 2.3722(17)
N1 N2 1.338(6)
N1 C1 1.366(6)
N1 C21 1.475(7)
N2 N3 1.311(6)
N3 C2 1.375(6)
N3 C35 1.467(7)
N4 N5 1.343(6)
N4 C4 1.367(7)
N4 C28 1.468(7)
N5 N6 1.324(6)
N6 C3 1.373(6)
N6 C36 1.459(6)
C1 C2 1.384(8)
C2 C3 1.449(7)
C3 C4 1.390(7)
C5 C6 1.418(7)
C5 C12 1.514(7)
C5 H5 1
C6 C7 1.514(7)
C6 H6 1
C7 C8 1.493(8)
C7 H7A 0.99
C7 H7B 0.99
C8 C9 1.526(8)
C8 H8A 0.99
C8 H8B 0.99
C9 C10 1.365(8)
C9 H9 1
C10 C11 1.501(8)
C10 H10 1
C11 C12 1.514(8)
C11 H11A 0.99
C11 H11B 0.99
C12 H12A 0.99
C12 H12B 0.99
C13 C14 1.416(8)
C13 C20 1.508(8)
C13 H13 1
C14 C15 1.512(8)
C14 H14 1
C15 C16 1.508(9)
C15 H15A 0.99
C15 H15B 0.99
C16 C17 1.484(9)
C16 H16A 0.99
C16 H16B 0.99
C17 C18 1.376(7)
C17 H17 1
C18 C19 1.509(7)
C18 H18 1
C19 C20 1.495(8)
C19 H19A 0.99
C19 H19B 0.99
C20 H20A 0.99
C20 H20B 0.99
C21 C22 1.518(7)
C21 C37A 1.535(13)
C21 H21A 0.99
C21 H21B 0.99
C21 H21 1
C37A H37A 0.98
C37A H37B 0.98
C37A H37C 0.98
C22 C23 1.379(8)
C22 C27 1.387(8)
C23 C24 1.384(8)
C23 H23 0.95
C24 C25 1.382(9)
C24 H24 0.95
C25 C26 1.368(10)
C25 H25 0.95
C26 C27 1.374(8)
C26 H26 0.95
C27 H27 0.95
C28 C37B 1.362(11)
C28 C29 1.516(7)
C28 H28A 0.99
C28 H28B 0.99
C28 H28 1
C37B H37D 0.98
C37B H37E 0.98
C37B H37F 0.98
C29 C34 1.375(8)
C29 C30 1.395(7)
C30 C31 1.387(7)
C30 H30 0.95
C31 C32 1.383(8)
C31 H31 0.95
C32 C33 1.385(8)
C32 H32 0.95
C33 C34 1.397(8)
C33 H33 0.95
C34 H34 0.95
C35 H35A 0.98
C35 H35B 0.98
C35 H35C 0.98
C36 H36A 0.98
C36 H36B 0.98
C36 H36C 0.98
Rh41 C41 2.029(5)
Rh41 C46 2.102(5)
Rh41 C45 2.121(5)
Rh41 C50 2.197(5)
Rh41 C49 2.206(5)
Rh41 Cl41 2.3729(12)
Rh42 C44 2.043(5)
Rh42 C54 2.107(6)
Rh42 C53 2.115(5)
Rh42 C58 2.181(5)
Rh42 C57 2.200(5)
Rh42 Cl42 2.3813(15)
N41 N42 1.337(6)
N41 C41 1.370(7)
N41 C61 1.472(7)
N42 N43 1.327(7)
N43 C42 1.367(6)
N43 C75 1.459(6)
N44 N45 1.328(6)
N44 C44 1.358(7)
N44 C68 1.479(7)
N45 N46 1.314(6)
N46 C43 1.380(6)
N46 C76 1.450(6)
C41 C42 1.394(7)
C42 C43 1.450(8)
C43 C44 1.380(7)
C45 C46 1.403(8)
C45 C52 1.528(7)
C45 H45 1
C46 C47 1.510(8)
C46 H46 1
C47 C48 1.531(8)
C47 H47A 0.99
C47 H47B 0.99
C48 C49 1.527(7)
C48 H48A 0.99
C48 H48B 0.99
C49 C50 1.370(8)
C49 H49 1
C50 C51 1.525(7)
C50 H50 1
C51 C52 1.523(8)
C51 H51A 0.99
C51 H51B 0.99
C52 H52A 0.99
C52 H52B 0.99
C53 C54 1.414(8)
C53 C60 1.526(7)
C53 H53 1
C54 C55 1.499(8)
C54 H54 1
C55 C56 1.518(9)
C55 H55A 0.99
C55 H55B 0.99
C56 C57 1.520(10)
C56 H56A 0.99
C56 H56B 0.99
C57 C58 1.383(10)
C57 H57 1
C58 C59 1.509(9)
C58 H58 1
C59 C60 1.548(8)
C59 H59A 0.99
C59 H59B 0.99
C60 H60A 0.99
C60 H60B 0.99
C61 C77A 1.436(10)
C61 C62 1.504(8)
C61 H61A 0.99
C61 H61B 0.99
C61 H61 1
C77A H77A 0.98
C77A H77B 0.98
C77A H77C 0.98
C62 C67 1.386(8)
C62 C63 1.397(9)
C63 C64 1.388(9)
C63 H63 0.95
C64 C65 1.374(10)
C64 H64 0.95
C65 C66 1.382(11)
C65 H65 0.95
C66 C67 1.399(9)
C66 H66 0.95
C67 H67 0.95
C68 C77B 1.292(14)
C68 C69 1.498(7)
C68 H68A 0.99
C68 H68B 0.99
C68 H68 1
C77B H77D 0.98
C77B H77E 0.98
C77B H77F 0.98
C69 C74 1.365(8)
C69 C70 1.383(8)
C70 C71 1.352(10)
C70 H70 0.95
C71 C72 1.367(16)
C71 H71 0.95
C72 C73 1.358(17)
C72 H72 0.95
C73 C74 1.418(13)
C73 H73 0.95
C74 H74 0.95
C75 H75A 0.98
C75 H75B 0.98
C75 H75C 0.98
C76 H76A 0.98
C76 H76B 0.98
C76 H76C 0.98

loop_
_geom_torsion_atom_site_label_1
_geom_torsion_atom_site_label_2
_geom_torsion_atom_site_label_3
_geom_torsion_atom_site_label_4
_geom_torsion
C1 N1 N2 N3 0.8(6)
C21 N1 N2 N3 177.0(4)
N1 N2 N3 C2 -0.7(5)
N1 N2 N3 C35 177.4(4)
C4 N4 N5 N6 0.3(6)
C28 N4 N5 N6 -179.4(4)
N4 N5 N6 C3 -0.4(5)
N4 N5 N6 C36 176.2(4)
N2 N1 C1 C2 -0.6(5)
C21 N1 C1 C2 -176.4(5)
N2 N1 C1 Rh1 177.9(3)
C21 N1 C1 Rh1 2.1(7)
C5 Rh1 C1 N1 -87.4(4)
C6 Rh1 C1 N1 -126.4(4)
C10 Rh1 C1 N1 -14.8(10)
C9 Rh1 C1 N1 172.5(5)
Cl1 Rh1 C1 N1 74.0(4)
C5 Rh1 C1 C2 90.6(5)
C6 Rh1 C1 C2 51.6(5)
C10 Rh1 C1 C2 163.1(6)
C9 Rh1 C1 C2 -9.5(9)
Cl1 Rh1 C1 C2 -108.0(5)
N2 N3 C2 C1 0.4(5)
C35 N3 C2 C1 -177.5(5)
N2 N3 C2 C3 -175.6(4)
C35 N3 C2 C3 6.5(8)
N1 C1 C2 N3 0.1(5)
Rh1 C1 C2 N3 -178.2(3)
N1 C1 C2 C3 175.7(5)
Rh1 C1 C2 C3 -2.7(8)
N5 N6 C3 C4 0.4(6)
C36 N6 C3 C4 -175.8(5)
N5 N6 C3 C2 -173.1(4)
C36 N6 C3 C2 10.7(8)
N3 C2 C3 N6 -126.4(5)
C1 C2 C3 N6 58.6(7)
N3 C2 C3 C4 61.7(7)
C1 C2 C3 C4 -113.3(7)
N5 N4 C4 C3 -0.1(6)
C28 N4 C4 C3 179.6(5)
N5 N4 C4 Rh2 -174.3(4)
C28 N4 C4 Rh2 5.5(7)
N6 C3 C4 N4 -0.2(5)
C2 C3 C4 N4 172.6(5)
N6 C3 C4 Rh2 173.4(4)
C2 C3 C4 Rh2 -13.8(8)
C13 Rh2 C4 N4 -95.9(5)
C14 Rh2 C4 N4 -135.5(4)
C17 Rh2 C4 N4 144.3(6)
C18 Rh2 C4 N4 -24.1(10)
Cl2 Rh2 C4 N4 66.0(4)
C13 Rh2 C4 C3 91.8(5)
C14 Rh2 C4 C3 52.2(5)
C17 Rh2 C4 C3 -28.0(10)
C18 Rh2 C4 C3 163.6(6)
Cl2 Rh2 C4 C3 -106.3(5)
C1 Rh1 C5 C6 -86.0(3)
C10 Rh1 C5 C6 110.4(3)
C9 Rh1 C5 C6 75.1(3)
Cl1 Rh1 C5 C6 174.7(3)
C1 Rh1 C5 C12 154.2(4)
C6 Rh1 C5 C12 -119.8(5)
C10 Rh1 C5 C12 -9.4(4)
C9 Rh1 C5 C12 -44.6(4)
Cl1 Rh1 C5 C12 54.9(7)
C12 C5 C6 C7 1.9(8)
Rh1 C5 C6 C7 -103.2(5)
C12 C5 C6 Rh1 105.1(5)
C1 Rh1 C6 C5 95.0(3)
C10 Rh1 C6 C5 -69.0(3)
C9 Rh1 C6 C5 -101.9(3)
Cl1 Rh1 C6 C5 -175.1(3)
C1 Rh1 C6 C7 -143.4(4)
C5 Rh1 C6 C7 121.6(5)
C10 Rh1 C6 C7 52.5(4)
C9 Rh1 C6 C7 19.7(4)
Cl1 Rh1 C6 C7 -53.5(6)
C5 C6 C7 C8 47.9(8)
Rh1 C6 C7 C8 -33.0(6)
C6 C7 C8 C9 29.8(8)
C7 C8 C9 C10 -92.3(7)
C7 C8 C9 Rh1 -12.5(7)
C1 Rh1 C9 C10 176.4(5)
C5 Rh1 C9 C10 75.8(4)
C6 Rh1 C9 C10 113.9(4)
Cl1 Rh1 C9 C10 -85.6(3)
C1 Rh1 C9 C8 58.3(8)
C5 Rh1 C9 C8 -42.3(4)
C6 Rh1 C9 C8 -4.2(4)
C10 Rh1 C9 C8 -118.1(6)
Cl1 Rh1 C9 C8 156.3(4)
C8 C9 C10 C11 2.3(8)
Rh1 C9 C10 C11 -100.7(5)
C8 C9 C10 Rh1 103.0(5)
C1 Rh1 C10 C9 -175.9(6)
C5 Rh1 C10 C9 -101.8(3)
C6 Rh1 C10 C9 -65.3(4)
Cl1 Rh1 C10 C9 95.1(3)
C1 Rh1 C10 C11 -52.7(9)
C5 Rh1 C10 C11 21.5(4)
C6 Rh1 C10 C11 58.0(4)
C9 Rh1 C10 C11 123.3(6)
Cl1 Rh1 C10 C11 -141.6(4)
C9 C10 C11 C12 51.4(8)
Rh1 C10 C11 C12 -30.7(7)
C6 C5 C12 C11 -86.2(7)
Rh1 C5 C12 C11 -4.9(6)
C10 C11 C12 C5 24.4(8)
C4 Rh2 C13 C14 -92.4(3)
C17 Rh2 C13 C14 69.4(3)
C18 Rh2 C13 C14 102.8(3)
Cl2 Rh2 C13 C14 175.0(4)
C4 Rh2 C13 C20 145.9(5)
C14 Rh2 C13 C20 -121.6(6)
C17 Rh2 C13 C20 -52.2(5)
C18 Rh2 C13 C20 -18.8(5)
Cl2 Rh2 C13 C20 53.4(8)
C20 C13 C14 C15 -0.9(9)
Rh2 C13 C14 C15 -104.9(6)
C20 C13 C14 Rh2 104.0(6)
C4 Rh2 C14 C13 90.9(3)
C17 Rh2 C14 C13 -109.9(3)
C18 Rh2 C14 C13 -74.3(3)
Cl2 Rh2 C14 C13 -175.8(3)
C4 Rh2 C14 C15 -150.7(5)
C13 Rh2 C14 C15 118.4(6)
C17 Rh2 C14 C15 8.5(5)
C18 Rh2 C14 C15 44.1(5)
Cl2 Rh2 C14 C15 -57.4(7)
C13 C14 C15 C16 85.2(8)
Rh2 C14 C15 C16 5.1(7)
C14 C15 C16 C17 -23.7(9)
C15 C16 C17 C18 -52.0(8)
C15 C16 C17 Rh2 29.4(7)
C4 Rh2 C17 C18 -174.7(5)
C13 Rh2 C17 C18 65.8(4)
C14 Rh2 C17 C18 102.7(4)
Cl2 Rh2 C17 C18 -96.8(3)
C4 Rh2 C17 C16 62.2(8)
C13 Rh2 C17 C16 -57.3(4)
C14 Rh2 C17 C16 -20.4(4)
C18 Rh2 C17 C16 -123.1(6)
Cl2 Rh2 C17 C16 140.1(4)
C16 C17 C18 C19 -4.0(8)
Rh2 C17 C18 C19 -104.6(5)
C16 C17 C18 Rh2 100.6(5)
C4 Rh2 C18 C17 173.0(7)
C13 Rh2 C18 C17 -113.3(4)
C14 Rh2 C18 C17 -75.0(4)
Cl2 Rh2 C18 C17 83.9(3)
C4 Rh2 C18 C19 -68.6(9)
C13 Rh2 C18 C19 5.1(4)
C14 Rh2 C18 C19 43.4(4)
C17 Rh2 C18 C19 118.4(6)
Cl2 Rh2 C18 C19 -157.7(4)
C17 C18 C19 C20 90.9(7)
Rh2 C18 C19 C20 9.8(7)
C18 C19 C20 C13 -26.3(8)
C14 C13 C20 C19 -51.1(9)
Rh2 C13 C20 C19 30.6(8)
N2 N1 C21 C22 -89.9(5)
C1 N1 C21 C22 85.7(6)
N2 N1 C21 C37A 32.5(8)
C1 N1 C21 C37A -151.8(7)
N1 C21 C22 C23 59.1(7)
C37A C21 C22 C23 -56.5(9)
N1 C21 C22 C27 -122.5(6)
C37A C21 C22 C27 121.9(7)
C27 C22 C23 C24 -1.7(8)
C21 C22 C23 C24 176.7(5)
C22 C23 C24 C25 0.6(9)
C23 C24 C25 C26 0.9(9)
C24 C25 C26 C27 -1.3(10)
C25 C26 C27 C22 0.1(10)
C23 C22 C27 C26 1.4(9)
C21 C22 C27 C26 -177.1(5)
N5 N4 C28 C37B 54.2(7)
C4 N4 C28 C37B -125.5(7)
N5 N4 C28 C29 -74.6(6)
C4 N4 C28 C29 105.7(6)
C37B C28 C29 C34 141.2(7)
N4 C28 C29 C34 -92.7(6)
C37B C28 C29 C30 -39.0(9)
N4 C28 C29 C30 87.1(7)
C34 C29 C30 C31 -0.1(9)
C28 C29 C30 C31 -179.9(6)
C29 C30 C31 C32 -0.1(10)
C30 C31 C32 C33 -0.2(10)
C31 C32 C33 C34 0.7(10)
C30 C29 C34 C33 0.6(9)
C28 C29 C34 C33 -179.6(6)
C32 C33 C34 C29 -0.9(10)
C41 N41 N42 N43 -1.2(6)
C61 N41 N42 N43 175.4(4)
N41 N42 N43 C42 0.6(6)
N41 N42 N43 C75 -177.6(4)
C44 N44 N45 N46 0.9(5)
C68 N44 N45 N46 174.1(4)
N44 N45 N46 C43 -0.5(5)
N44 N45 N46 C76 178.5(4)
N42 N41 C41 C42 1.2(6)
C61 N41 C41 C42 -175.0(5)
N42 N41 C41 Rh41 179.6(4)
C61 N41 C41 Rh41 3.4(7)
C46 Rh41 C41 N41 -126.0(4)
C45 Rh41 C41 N41 -87.3(4)
C50 Rh41 C41 N41 -9.3(8)
C49 Rh41 C41 N41 171.4(5)
Cl41 Rh41 C41 N41 75.5(4)
C46 Rh41 C41 C42 51.8(5)
C45 Rh41 C41 C42 90.5(5)
C50 Rh41 C41 C42 168.5(5)
C49 Rh41 C41 C42 -10.8(10)
Cl41 Rh41 C41 C42 -106.7(5)
N42 N43 C42 C41 0.1(6)
C75 N43 C42 C41 178.0(5)
N42 N43 C42 C43 -173.0(4)
C75 N43 C42 C43 4.8(8)
N41 C41 C42 N43 -0.8(5)
Rh41 C41 C42 N43 -178.9(4)
N41 C41 C42 C43 171.7(5)
Rh41 C41 C42 C43 -6.5(8)
N45 N46 C43 C44 0.0(5)
C76 N46 C43 C44 -178.8(5)
N45 N46 C43 C42 -173.6(4)
C76 N46 C43 C42 7.6(8)
N43 C42 C43 C44 58.2(7)
C41 C42 C43 C44 -113.4(6)
N43 C42 C43 N46 -129.9(5)
C41 C42 C43 N46 58.6(7)
N45 N44 C44 C43 -0.9(5)
C68 N44 C44 C43 -173.3(5)
N45 N44 C44 Rh42 -177.7(3)
C68 N44 C44 Rh42 9.9(7)
N46 C43 C44 N44 0.5(5)
C42 C43 C44 N44 173.4(5)
N46 C43 C44 Rh42 177.0(3)
C42 C43 C44 Rh42 -10.1(8)
C54 Rh42 C44 N44 -134.9(4)
C53 Rh42 C44 N44 -95.8(4)
C58 Rh42 C44 N44 -15.8(9)
C57 Rh42 C44 N44 159.7(7)
Cl42 Rh42 C44 N44 68.1(4)
C54 Rh42 C44 C43 49.3(5)
C53 Rh42 C44 C43 88.4(5)
C58 Rh42 C44 C43 168.4(6)
C57 Rh42 C44 C43 -16.1(10)
Cl42 Rh42 C44 C43 -107.7(5)
C41 Rh41 C45 C46 -85.7(3)
C50 Rh41 C45 C46 113.6(3)
C49 Rh41 C45 C46 78.0(3)
Cl41 Rh41 C45 C46 175.7(4)
C41 Rh41 C45 C52 153.1(4)
C46 Rh41 C45 C52 -121.2(6)
C50 Rh41 C45 C52 -7.6(4)
C49 Rh41 C45 C52 -43.3(4)
Cl41 Rh41 C45 C52 54.5(8)
C52 C45 C46 C47 2.2(8)
Rh41 C45 C46 C47 -102.0(5)
C52 C45 C46 Rh41 104.2(5)
C41 Rh41 C46 C45 95.7(3)
C50 Rh41 C46 C45 -66.7(3)
C49 Rh41 C46 C45 -99.2(3)
Cl41 Rh41 C46 C45 -176.5(3)
C41 Rh41 C46 C47 -143.0(4)
C45 Rh41 C46 C47 121.4(5)
C50 Rh41 C46 C47 54.7(4)
C49 Rh41 C46 C47 22.2(4)
Cl41 Rh41 C46 C47 -55.1(6)
C45 C46 C47 C48 43.4(8)
Rh41 C46 C47 C48 -37.4(6)
C46 C47 C48 C49 34.4(7)
C47 C48 C49 C50 -95.5(7)
C47 C48 C49 Rh41 -14.6(6)
C46 Rh41 C49 C50 116.0(3)
C45 Rh41 C49 C50 77.7(3)
Cl41 Rh41 C49 C50 -85.0(3)
C41 Rh41 C49 C48 59.5(8)
C46 Rh41 C49 C48 -4.2(4)
C45 Rh41 C49 C48 -42.4(4)
C50 Rh41 C49 C48 -120.1(5)
Cl41 Rh41 C49 C48 154.8(4)
C48 C49 C50 C51 3.5(8)
Rh41 C49 C50 C51 -99.2(5)
C48 C49 C50 Rh41 102.7(5)
C46 Rh41 C50 C49 -64.2(3)
C45 Rh41 C50 C49 -99.7(3)
Cl41 Rh41 C50 C49 95.6(3)
C41 Rh41 C50 C51 -57.6(8)
C46 Rh41 C50 C51 57.8(4)
C45 Rh41 C50 C51 22.3(4)
C49 Rh41 C50 C51 122.1(5)
Cl41 Rh41 C50 C51 -142.4(4)
C49 C50 C51 C52 46.1(7)
Rh41 C50 C51 C52 -34.1(6)
C50 C51 C52 C45 29.6(7)
C46 C45 C52 C51 -90.1(7)
Rh41 C45 C52 C51 -9.2(7)
C44 Rh42 C53 C54 -86.3(3)
C58 Rh42 C53 C54 113.1(4)
C57 Rh42 C53 C54 76.9(4)
Cl42 Rh42 C53 C54 175.5(4)
C44 Rh42 C53 C60 154.5(4)
C54 Rh42 C53 C60 -119.2(6)
C58 Rh42 C53 C60 -6.1(4)
C57 Rh42 C53 C60 -42.3(5)
Cl42 Rh42 C53 C60 56.2(8)
C60 C53 C54 C55 4.4(9)
Rh42 C53 C54 C55 -102.1(6)
C60 C53 C54 Rh42 106.5(5)
C44 Rh42 C54 C53 96.1(3)
C58 Rh42 C54 C53 -66.8(3)
C57 Rh42 C54 C53 -99.8(3)
Cl42 Rh42 C54 C53 -176.7(3)
C44 Rh42 C54 C55 -142.1(4)
C53 Rh42 C54 C55 121.8(5)
C58 Rh42 C54 C55 55.0(4)
C57 Rh42 C54 C55 22.0(4)
Cl42 Rh42 C54 C55 -55.0(6)
C53 C54 C55 C56 44.2(8)
Rh42 C54 C55 C56 -36.3(6)
C54 C55 C56 C57 32.1(7)
C55 C56 C57 C58 -93.5(7)
C55 C56 C57 Rh42 -12.5(7)
C44 Rh42 C57 C58 -177.5(6)
C54 Rh42 C57 C58 115.6(4)
C53 Rh42 C57 C58 77.1(4)
Cl42 Rh42 C57 C58 -86.8(4)
C44 Rh42 C57 C56 61.6(9)
C54 Rh42 C57 C56 -5.2(5)
C53 Rh42 C57 C56 -43.7(5)
C58 Rh42 C57 C56 -120.8(6)
Cl42 Rh42 C57 C56 152.4(4)
C56 C57 C58 C59 2.6(9)
Rh42 C57 C58 C59 -100.7(5)
C56 C57 C58 Rh42 103.4(5)
C44 Rh42 C58 C57 177.8(5)
C54 Rh42 C58 C57 -64.1(4)
C53 Rh42 C58 C57 -100.0(4)
Cl42 Rh42 C58 C57 94.4(4)
C44 Rh42 C58 C59 -60.0(9)
C54 Rh42 C58 C59 58.1(5)
C53 Rh42 C58 C59 22.2(5)
C57 Rh42 C58 C59 122.2(7)
Cl42 Rh42 C58 C59 -143.4(5)
C57 C58 C59 C60 46.2(8)
Rh42 C58 C59 C60 -35.0(6)
C54 C53 C60 C59 -92.7(7)
Rh42 C53 C60 C59 -11.1(6)
C58 C59 C60 C53 30.9(7)
N42 N41 C61 C77A 40.9(7)
C41 N41 C61 C77A -142.9(6)
N42 N41 C61 C62 -81.8(6)
C41 N41 C61 C62 94.4(6)
C77A C61 C62 C67 124.7(7)
N41 C61 C62 C67 -115.0(6)
C77A C61 C62 C63 -56.4(9)
N41 C61 C62 C63 63.9(8)
C67 C62 C63 C64 -0.2(11)
C61 C62 C63 C64 -179.2(7)
C62 C63 C64 C65 -1.1(12)
C63 C64 C65 C66 1.1(12)
C64 C65 C66 C67 0.3(12)
C63 C62 C67 C66 1.6(10)
C61 C62 C67 C66 -179.4(6)
C65 C66 C67 C62 -1.7(11)
N45 N44 C68 C77B 62.9(9)
C44 N44 C68 C77B -124.9(9)
N45 N44 C68 C69 -82.1(6)
C44 N44 C68 C69 90.1(7)
C77B C68 C69 C74 117.1(11)
N44 C68 C69 C74 -104.5(7)
C77B C68 C69 C70 -67.4(11)
N44 C68 C69 C70 71.0(7)
C74 C69 C70 C71 1.6(10)
C68 C69 C70 C71 -174.0(7)
C69 C70 C71 C72 -0.8(12)
C70 C71 C72 C73 0.2(16)
C71 C72 C73 C74 -0.5(16)
C70 C69 C74 C73 -1.9(11)
C68 C69 C74 C73 173.6(7)
C72 C73 C74 C69 1.3(13)
